data_7014946
loop_
_publ_author_name
'Capel, Victoria L.'
'Dillon, Keith B.'
'Goeta, Andr\'es E'
'Howard, Judith A. K.'
'Monks, Philippa K.'
'Probert, Michael R.'
'Shepherd, Helena J.'
'Zorina, Natalia V.'

_publ_section_title
;
 Stereochemically inactive lone pairs in phosphorus(iii) compounds: the
 characterisation of some derivatives with the 2,5-(CF(3))(2)C(6)H(3)
 (Ar) substituent and their complexation behaviour towards Pt(ii)
 species.
;
_journal_issue 8
_journal_name_full 'Dalton transactions (Cambridge, England : 2003)'
_journal_page_first 1808
_journal_page_last 1816
_journal_paper_doi 10.1039/c0dt01313g
_journal_volume 40
_journal_year 2011
_chemical_formula_moiety 'C16 H7 F12 O P'
_chemical_formula_sum 'C16 H7 F12 O P'
_chemical_formula_weight 474.19
_chemical_name_systematic
;
?
;
_space_group_IT_number 61
_symmetry_cell_setting orthorhombic
_symmetry_space_group_name_Hall '-P 2ac 2ab'
_symmetry_space_group_name_H-M 'P b c a'
_atom_sites_solution_hydrogens difmap
_atom_sites_solution_primary direct
_atom_sites_solution_secondary difmap
_audit_creation_method SHELXL-97
_cell_angle_alpha 90.00
_cell_angle_beta 90.00
_cell_angle_gamma 90.00
_cell_formula_units_Z 8
_cell_length_a 16.1273(3)
_cell_length_b 8.2646(2)
_cell_length_c 25.3157(5)
_cell_measurement_reflns_used 7001
_cell_measurement_temperature 120(2)
_cell_measurement_theta_max 30.50
_cell_measurement_theta_min 2.52
_cell_volume 3374.22(12)
_computing_cell_refinement 'Bruker SAINT'
_computing_data_collection 'Bruker SMART'
_computing_data_reduction 'Bruker SAINT'
_computing_molecular_graphics 'Bruker SHELXTL'
_computing_publication_material 'Bruker SHELXTL'
_computing_structure_refinement 'SHELX-97 (Sheldrick, 1997)'
_computing_structure_solution 'SHELXS (Sheldrick, 1990)'
_diffrn_ambient_temperature 120(2)
_diffrn_measured_fraction_theta_full 1.000
_diffrn_measured_fraction_theta_max 1.000
_diffrn_measurement_device_type 'Bruker SMART CCD 6000'
_diffrn_measurement_method \w-scan
_diffrn_radiation_monochromator graphite
_diffrn_radiation_source 'fine-focus sealed tube'
_diffrn_radiation_type MoK\a
_diffrn_radiation_wavelength 0.71073
_diffrn_reflns_av_R_equivalents 0.0207
_diffrn_reflns_av_sigmaI/netI 0.0108
_diffrn_reflns_limit_h_max 22
_diffrn_reflns_limit_h_min -22
_diffrn_reflns_limit_k_max 11
_diffrn_reflns_limit_k_min -11
_diffrn_reflns_limit_l_max 35
_diffrn_reflns_limit_l_min -35
_diffrn_reflns_number 41514
_diffrn_reflns_theta_full 29.50
_diffrn_reflns_theta_max 29.50
_diffrn_reflns_theta_min 1.61
_exptl_absorpt_coefficient_mu 0.296
_exptl_absorpt_correction_T_max 0.9404
_exptl_absorpt_correction_T_min 0.8202
_exptl_absorpt_correction_type multi-scan
_exptl_absorpt_process_details 'SADABS,Sheldrick (1996)'
_exptl_crystal_colour colourless
_exptl_crystal_density_diffrn 1.867
_exptl_crystal_density_method 'not measured'
_exptl_crystal_description prism
_exptl_crystal_F_000 1872
_exptl_crystal_size_max 0.32
_exptl_crystal_size_mid 0.28
_exptl_crystal_size_min 0.21
_refine_diff_density_max 0.607
_refine_diff_density_min -0.388
_refine_diff_density_rms 0.066
_refine_ls_extinction_method none
_refine_ls_goodness_of_fit_ref 1.070
_refine_ls_hydrogen_treatment mixed
_refine_ls_matrix_type full
_refine_ls_number_parameters 299
_refine_ls_number_reflns 4694
_refine_ls_number_restraints 1
_refine_ls_restrained_S_all 1.071
_refine_ls_R_factor_all 0.0433
_refine_ls_R_factor_gt 0.0406
_refine_ls_shift/su_max 0.000
_refine_ls_shift/su_mean 0.000
_refine_ls_structure_factor_coef Fsqd
_refine_ls_weighting_details 'calc w=1/[\s^2^(Fo^2^)+(0.0500P)^2^+3.5000P] where P=(Fo^2^+2Fc^2^)/3'
_refine_ls_weighting_scheme calc
_refine_ls_wR_factor_gt 0.1079
_refine_ls_wR_factor_ref 0.1100
_reflns_number_gt 4336
_reflns_number_total 4694
_reflns_threshold_expression >2sigma(I)
_cod_data_source_file C0DT01313G.TXT
_cod_data_source_block s297
_cod_depositor_comments
;
The following automatic conversions were performed:
'_symmetry_cell_setting' value 'Orthorhombic' changed to 'orthorhombic'
according to '/home/saulius/struct/CIF-dictionaries/cif_core.dic'
dictionary named 'cif_core.dic' version 2.4.1 from 2010-06-29.

Automatic conversion script
Id: cif_fix_enum 1555 2011-01-17 13:19:09Z saulius 
;
_cod_original_sg_symbol_H-M Pbca
_cod_database_code 7014946

loop_
_symmetry_equiv_pos_as_xyz
'x, y, z'
'-x+1/2, -y, z+1/2'
'-x, y+1/2, -z+1/2'
'x+1/2, -y+1/2, -z'
'-x, -y, -z'
'x-1/2, y, -z-1/2'
'x, -y-1/2, z-1/2'
'-x-1/2, y-1/2, z'

loop_
_atom_site_label
_atom_site_type_symbol
_atom_site_fract_x
_atom_site_fract_y
_atom_site_fract_z
_atom_site_U_iso_or_equiv
_atom_site_adp_type
_atom_site_occupancy
_atom_site_symmetry_multiplicity
_atom_site_calc_flag
_atom_site_refinement_flags
_atom_site_disorder_assembly
_atom_site_disorder_group
P1 P 0.02184(2) 0.26494(5) 0.187163(15) 0.01776(10) Uani 1 1 d D . .
O1 O 0.01945(7) 0.08648(15) 0.19330(5) 0.0233(2) Uani 1 1 d . . .
F1 F -0.01179(8) 0.61804(14) 0.18798(4) 0.0310(2) Uani 1 1 d . . .
F2 F -0.04559(8) 0.76791(13) 0.12237(5) 0.0349(3) Uani 1 1 d . . .
F3 F 0.07515(7) 0.65757(15) 0.12538(5) 0.0370(3) Uani 1 1 d . . .
F4 F -0.09238(13) -0.05170(15) 0.02802(7) 0.0655(5) Uani 1 1 d . . .
F5 F -0.10815(13) 0.11065(18) -0.03660(5) 0.0633(5) Uani 1 1 d . . .
F6 F -0.20692(11) 0.0762(2) 0.01711(8) 0.0710(5) Uani 1 1 d . . .
F7 F 0.12939(7) 0.14105(13) 0.10496(4) 0.0270(2) Uani 1 1 d . . .
F8 F 0.15660(8) 0.37340(14) 0.07120(4) 0.0335(3) Uani 1 1 d . . .
F9 F 0.25530(7) 0.20487(15) 0.08753(4) 0.0341(3) Uani 1 1 d . . .
F10 F 0.18535(7) 0.69677(13) 0.31457(4) 0.0298(2) Uani 1 1 d . . .
F11 F 0.19817(8) 0.46311(13) 0.35071(4) 0.0328(3) Uani 1 1 d . . .
F12 F 0.30658(7) 0.58982(17) 0.32265(5) 0.0391(3) Uani 1 1 d . . .
C1 C -0.02468(9) 0.32883(19) 0.12483(6) 0.0179(3) Uani 1 1 d . . .
C2 C -0.03745(9) 0.48732(19) 0.10637(6) 0.0186(3) Uani 1 1 d . . .
C3 C -0.07831(11) 0.5139(2) 0.05853(7) 0.0238(3) Uani 1 1 d . . .
C4 C -0.10677(11) 0.3843(2) 0.02888(7) 0.0261(3) Uani 1 1 d . . .
C5 C -0.09358(11) 0.2279(2) 0.04675(7) 0.0240(3) Uani 1 1 d . . .
C6 C -0.05309(10) 0.19949(19) 0.09442(6) 0.0211(3) Uani 1 1 d . . .
C7 C -0.00534(10) 0.6336(2) 0.13525(7) 0.0223(3) Uani 1 1 d . . .
C8 C -0.12499(15) 0.0888(2) 0.01421(8) 0.0368(5) Uani 1 1 d . . .
C9 C 0.12498(9) 0.35043(18) 0.19543(6) 0.0170(3) Uani 1 1 d . . .
C10 C 0.19289(9) 0.33452(18) 0.16070(6) 0.0182(3) Uani 1 1 d . . .
C11 C 0.27105(10) 0.3893(2) 0.17529(7) 0.0214(3) Uani 1 1 d . . .
C12 C 0.28377(10) 0.46108(19) 0.22430(7) 0.0219(3) Uani 1 1 d . . .
C13 C 0.21720(10) 0.47809(18) 0.25843(6) 0.0197(3) Uani 1 1 d . . .
C14 C 0.13824(9) 0.42354(18) 0.24429(6) 0.0183(3) Uani 1 1 d . . .
C15 C 0.18373(10) 0.2630(2) 0.10619(6) 0.0224(3) Uani 1 1 d . . .
C16 C 0.22753(10) 0.5559(2) 0.31167(7) 0.0240(3) Uani 1 1 d . . .
H1P H -0.0194(10) 0.350(2) 0.2237(6) 0.012(4) Uiso 1 1 d D . .
H3 H -0.0873(14) 0.621(3) 0.0477(9) 0.027(5) Uiso 1 1 d . . .
H4 H -0.1369(15) 0.409(3) -0.0042(10) 0.034(6) Uiso 1 1 d . . .
H6 H -0.0452(14) 0.092(3) 0.1071(9) 0.025(5) Uiso 1 1 d . . .
H11 H 0.3149(16) 0.377(3) 0.1525(10) 0.033(6) Uiso 1 1 d . . .
H12 H 0.3369(14) 0.494(3) 0.2332(9) 0.028(6) Uiso 1 1 d . . .
H14 H 0.0941(13) 0.431(3) 0.2687(8) 0.020(5) Uiso 1 1 d . . .

loop_
_atom_site_aniso_label
_atom_site_aniso_U_11
_atom_site_aniso_U_22
_atom_site_aniso_U_33
_atom_site_aniso_U_23
_atom_site_aniso_U_13
_atom_site_aniso_U_12
P1 0.01681(18) 0.02057(19) 0.01591(17) 0.00246(13) -0.00186(12) -0.00181(13)
O1 0.0254(6) 0.0227(6) 0.0218(5) 0.0050(4) -0.0044(4) -0.0042(4)
F1 0.0425(6) 0.0275(5) 0.0228(5) -0.0036(4) -0.0032(4) -0.0004(5)
F2 0.0469(7) 0.0181(5) 0.0397(6) -0.0011(4) -0.0123(5) 0.0065(5)
F3 0.0266(5) 0.0327(6) 0.0516(7) -0.0073(5) 0.0041(5) -0.0099(4)
F4 0.1132(14) 0.0210(6) 0.0622(9) -0.0028(6) -0.0552(10) 0.0022(7)
F5 0.1228(15) 0.0376(7) 0.0295(6) -0.0082(6) -0.0213(8) -0.0033(8)
F6 0.0578(10) 0.0648(11) 0.0904(13) -0.0140(9) -0.0295(9) -0.0261(8)
F7 0.0308(5) 0.0257(5) 0.0245(5) -0.0053(4) -0.0007(4) 0.0001(4)
F8 0.0484(7) 0.0325(6) 0.0194(5) 0.0073(4) -0.0020(4) 0.0072(5)
F9 0.0287(5) 0.0458(7) 0.0279(5) -0.0076(5) 0.0081(4) 0.0088(5)
F10 0.0355(6) 0.0203(5) 0.0334(5) -0.0050(4) -0.0008(4) -0.0004(4)
F11 0.0502(7) 0.0268(5) 0.0213(5) 0.0012(4) -0.0028(4) -0.0037(5)
F12 0.0260(5) 0.0501(7) 0.0412(6) -0.0150(6) -0.0113(5) -0.0044(5)
C1 0.0169(6) 0.0204(7) 0.0163(6) 0.0016(5) -0.0011(5) 0.0002(5)
C2 0.0183(6) 0.0188(6) 0.0187(6) -0.0001(5) -0.0003(5) 0.0007(5)
C3 0.0283(8) 0.0205(7) 0.0226(7) 0.0032(6) -0.0046(6) 0.0030(6)
C4 0.0323(8) 0.0254(8) 0.0204(7) 0.0029(6) -0.0089(6) 0.0013(7)
C5 0.0285(8) 0.0221(7) 0.0214(7) -0.0001(6) -0.0073(6) -0.0009(6)
C6 0.0236(7) 0.0194(7) 0.0202(7) 0.0022(5) -0.0038(6) -0.0008(6)
C7 0.0232(7) 0.0198(7) 0.0240(7) -0.0006(6) -0.0013(6) 0.0002(6)
C8 0.0529(12) 0.0264(8) 0.0310(9) -0.0005(7) -0.0217(9) -0.0035(8)
C9 0.0161(6) 0.0169(6) 0.0181(6) 0.0019(5) -0.0009(5) 0.0005(5)
C10 0.0199(7) 0.0164(6) 0.0181(6) 0.0023(5) 0.0015(5) 0.0026(5)
C11 0.0179(7) 0.0216(7) 0.0246(7) 0.0045(6) 0.0033(5) 0.0012(6)
C12 0.0172(6) 0.0198(7) 0.0287(8) 0.0041(6) -0.0016(6) -0.0017(5)
C13 0.0206(7) 0.0168(6) 0.0216(7) 0.0009(5) -0.0031(5) -0.0013(5)
C14 0.0174(6) 0.0182(6) 0.0192(6) 0.0007(5) -0.0001(5) 0.0012(5)
C15 0.0241(7) 0.0232(7) 0.0199(7) 0.0014(6) 0.0026(6) 0.0038(6)
C16 0.0236(7) 0.0224(7) 0.0260(8) -0.0020(6) -0.0043(6) -0.0027(6)

loop_
_atom_type_symbol
_atom_type_description
_atom_type_scat_dispersion_real
_atom_type_scat_dispersion_imag
_atom_type_scat_source
C C 0.0033 0.0016 'International Tables Vol C Tables 4.2.6.8 and 6.1.1.4'
H H 0.0000 0.0000 'International Tables Vol C Tables 4.2.6.8 and 6.1.1.4'
O O 0.0106 0.0060 'International Tables Vol C Tables 4.2.6.8 and 6.1.1.4'
F F 0.0171 0.0103 'International Tables Vol C Tables 4.2.6.8 and 6.1.1.4'
P P 0.1023 0.0942 'International Tables Vol C Tables 4.2.6.8 and 6.1.1.4'

loop_
_geom_angle_atom_site_label_1
_geom_angle_atom_site_label_2
_geom_angle_atom_site_label_3
_geom_angle
_geom_angle_site_symmetry_1
_geom_angle_site_symmetry_3
_geom_angle_publ_flag
O1 P1 C9 113.44(7) . . y
O1 P1 C1 111.56(7) . . y
C9 P1 C1 111.28(7) . . y
O1 P1 H1P 116.0(8) . . ?
C9 P1 H1P 99.8(8) . . ?
C1 P1 H1P 103.9(8) . . ?
C6 C1 C2 118.84(14) . . y
C6 C1 P1 112.99(11) . . y
C2 C1 P1 128.11(12) . . y
C3 C2 C1 120.29(14) . . y
C3 C2 C7 117.21(14) . . y
C1 C2 C7 122.45(14) . . y
C4 C3 C2 120.27(15) . . y
C4 C3 H3 121.3(14) . . ?
C2 C3 H3 118.4(14) . . ?
C5 C4 C3 119.57(15) . . y
C5 C4 H4 123.0(14) . . ?
C3 C4 H4 117.5(14) . . ?
C4 C5 C6 120.80(15) . . y
C4 C5 C8 118.87(15) . . y
C6 C5 C8 120.32(15) . . y
C5 C6 C1 120.23(15) . . y
C5 C6 H6 120.8(14) . . ?
C1 C6 H6 119.0(14) . . ?
F2 C7 F3 107.76(14) . . y
F2 C7 F1 106.61(14) . . y
F3 C7 F1 105.94(14) . . y
F2 C7 C2 112.62(14) . . y
F3 C7 C2 111.26(14) . . y
F1 C7 C2 112.27(14) . . y
F4 C8 F5 107.1(2) . . y
F4 C8 F6 108.2(2) . . y
F5 C8 F6 105.54(18) . . y
F4 C8 C5 113.14(15) . . y
F5 C8 C5 111.02(17) . . y
F6 C8 C5 111.45(19) . . y
C14 C9 C10 118.34(14) . . y
C14 C9 P1 114.27(11) . . y
C10 C9 P1 127.00(12) . . y
C11 C10 C9 120.54(14) . . y
C11 C10 C15 117.37(14) . . y
C9 C10 C15 122.06(14) . . y
C10 C11 C12 120.67(14) . . y
C10 C11 H11 119.6(15) . . ?
C12 C11 H11 119.7(15) . . ?
C13 C12 C11 119.05(14) . . y
C13 C12 H12 122.4(14) . . ?
C11 C12 H12 118.5(14) . . ?
C12 C13 C14 120.91(14) . . y
C12 C13 C16 121.13(14) . . y
C14 C13 C16 117.96(14) . . y
C9 C14 C13 120.48(14) . . y
C9 C14 H14 119.7(13) . . ?
C13 C14 H14 119.8(13) . . ?
F7 C15 F9 106.67(13) . . y
F7 C15 F8 106.45(14) . . y
F9 C15 F8 106.99(13) . . y
F7 C15 C10 112.39(13) . . y
F9 C15 C10 112.31(14) . . y
F8 C15 C10 111.64(13) . . y
F12 C16 F11 107.73(14) . . y
F12 C16 F10 106.79(14) . . y
F11 C16 F10 106.01(14) . . y
F12 C16 C13 112.50(14) . . y
F11 C16 C13 112.21(13) . . y
F10 C16 C13 111.22(13) . . y

loop_
_geom_bond_atom_site_label_1
_geom_bond_atom_site_label_2
_geom_bond_distance
_geom_bond_site_symmetry_2
_geom_bond_publ_flag
P1 O1 1.4835(13) . y
P1 C9 1.8192(15) . y
P1 C1 1.8252(15) . y
P1 H1P 1.339(5) . ?
F1 C7 1.3453(19) . y
F2 C7 1.3266(19) . y
F3 C7 1.337(2) . y
F4 C8 1.322(2) . y
F5 C8 1.327(3) . y
F6 C8 1.327(3) . y
F7 C15 1.336(2) . y
F8 C15 1.3445(19) . y
F9 C15 1.3366(19) . y
F10 C16 1.350(2) . y
F11 C16 1.338(2) . y
F12 C16 1.3345(19) . y
C1 C6 1.395(2) . y
C1 C2 1.406(2) . y
C2 C3 1.396(2) . y
C2 C7 1.504(2) . y
C3 C4 1.386(2) . y
C3 H3 0.93(2) . ?
C4 C5 1.386(2) . y
C4 H4 0.99(2) . ?
C5 C6 1.392(2) . y
C5 C8 1.502(2) . y
C6 H6 0.95(2) . ?
C9 C14 1.393(2) . y
C9 C10 1.411(2) . y
C10 C11 1.389(2) . y
C10 C15 1.508(2) . y
C11 C12 1.390(2) . y
C11 H11 0.92(3) . ?
C12 C13 1.385(2) . y
C12 H12 0.93(2) . ?
C13 C14 1.397(2) . y
C13 C16 1.503(2) . y
C14 H14 0.95(2) . ?

loop_
_geom_hbond_atom_site_label_D
_geom_hbond_atom_site_label_H
_geom_hbond_atom_site_label_A
_geom_hbond_distance_DH
_geom_hbond_distance_HA
_geom_hbond_distance_DA
_geom_hbond_angle_DHA
_geom_hbond_site_symmetry_A
P1 H1P O1 1.339(5) 2.868(10) 4.0820(12) 149.8(11) 3

loop_
_geom_torsion_atom_site_label_1
_geom_torsion_atom_site_label_2
_geom_torsion_atom_site_label_3
_geom_torsion_atom_site_label_4
_geom_torsion
_geom_torsion_site_symmetry_1
_geom_torsion_site_symmetry_2
_geom_torsion_site_symmetry_3
_geom_torsion_site_symmetry_4
_geom_torsion_publ_flag
C2 C1 P1 O1 176.55(13) . . . . ?
C2 C1 P1 C9 -55.65(16) . . . . ?
C6 C1 P1 O1 -0.51(14) . . . . ?
C6 C1 P1 C9 127.30(12) . . . . ?
C1 P1 C9 C10 -56.45(15) . . . . ?
O1 P1 C9 C10 70.33(15) . . . . ?
C1 P1 C9 C14 130.89(11) . . . . ?
O1 P1 C9 C14 -102.33(12) . . . . ?

loop_
_cod_related_entry_id
_cod_related_entry_database
_cod_related_entry_code
1 ChemSpider 30652788
